data_4313686
loop_
_publ_author_name
'Changneng Chen'
'Deguang Huang'
'Xiaofeng Zhang'
'Feng Chen'
'Hongping Zhu'
'Qiutian Liu'
'Cunxi Zhang'
'Daizheng Liao'
'Licun Li'
'Licheng Sun'

_publ_section_title
;
 Aggregate Manganese Schiff Base Moieties by Terephthalate or Acetate:
 Dinuclear Manganese and Trinuclear Mixed Metal Mn2/Na Complexes
;
_journal_name_full 'Inorganic Chemistry'
_journal_page_first 3540
_journal_page_last 3548
_journal_paper_doi 10.1021/ic025944z
_journal_volume 42
_journal_year 2003
_chemical_compound_source 'see text'
_chemical_formula_moiety 'C42 H40 Mn2 N4 O10'
_chemical_formula_sum 'C42 H40 Mn2 N4 O10'
_chemical_formula_weight 870.66
_space_group_IT_number 2
_symmetry_cell_setting triclinic
_symmetry_space_group_name_Hall '-P 1'
_symmetry_space_group_name_H-M 'P -1'
_atom_sites_solution_hydrogens geom
_atom_sites_solution_primary direct
_atom_sites_solution_secondary difmap
_audit_creation_method SHELXL-97
_cell_angle_alpha 84.5650(10)
_cell_angle_beta 65.629(2)
_cell_angle_gamma 65.984(2)
_cell_formula_units_Z 1
_cell_length_a 9.7564(9)
_cell_length_b 10.0560(10)
_cell_length_c 11.7627(11)
_cell_measurement_reflns_used 2004
_cell_measurement_temperature 293(2)
_cell_measurement_theta_max 25.07
_cell_measurement_theta_min 1.91
_cell_volume 956.48(16)
_computing_cell_refinement 'Siemens SMART & SAINT'
_computing_data_collection 'Siemens SMART'
_computing_data_reduction 'Siemens XPREP SHELXTL'
_computing_molecular_graphics 'Bruker SHELXTL'
_computing_publication_material 'Bruker SHELXTL'
_computing_structure_refinement 'Siemens SHELXTL'
_computing_structure_solution 'Siemens SHELXTL'
_diffrn_ambient_temperature 293(2)
_diffrn_measured_fraction_theta_full 0.987
_diffrn_measured_fraction_theta_max 0.987
_diffrn_measurement_device_type 'CCD area detector'
_diffrn_measurement_method 'phi and omega scans'
_diffrn_radiation_monochromator graphite
_diffrn_radiation_source 'fine-focus sealed tube'
_diffrn_radiation_type MoK\a
_diffrn_radiation_wavelength 0.71073
_diffrn_reflns_av_R_equivalents 0.0472
_diffrn_reflns_av_sigmaI/netI 0.1182
_diffrn_reflns_limit_h_max 8
_diffrn_reflns_limit_h_min -11
_diffrn_reflns_limit_k_max 11
_diffrn_reflns_limit_k_min -11
_diffrn_reflns_limit_l_max 9
_diffrn_reflns_limit_l_min -14
_diffrn_reflns_number 5003
_diffrn_reflns_theta_full 25.07
_diffrn_reflns_theta_max 25.07
_diffrn_reflns_theta_min 1.91
_diffrn_standards_decay_% none
_diffrn_standards_interval_count none
_diffrn_standards_interval_time none
_diffrn_standards_number none
_exptl_absorpt_coefficient_mu 0.726
_exptl_absorpt_correction_T_max 1.0000
_exptl_absorpt_correction_T_min .1698
_exptl_absorpt_correction_type empirical
_exptl_absorpt_process_details 'SADABS (Sheldrick, 1996)'
_exptl_crystal_colour black
_exptl_crystal_density_diffrn 1.491
_exptl_crystal_density_method 'not measured'
_exptl_crystal_description prism
_exptl_crystal_F_000 438
_exptl_crystal_size_max .30
_exptl_crystal_size_mid .28
_exptl_crystal_size_min .06
_refine_diff_density_max 0.651
_refine_diff_density_min -0.877
_refine_diff_density_rms 0.107
_refine_ls_extinction_expression none
_refine_ls_extinction_method none
_refine_ls_goodness_of_fit_ref 1.099
_refine_ls_hydrogen_treatment mixed
_refine_ls_matrix_type full
_refine_ls_number_parameters 262
_refine_ls_number_reflns 3347
_refine_ls_number_restraints 0
_refine_ls_restrained_S_all 1.099
_refine_ls_R_factor_gt 0.0838
_refine_ls_shift/su_max 0.000
_refine_ls_shift/su_mean 0.000
_refine_ls_structure_factor_coef Fsqd
_refine_ls_weighting_details 'calc w=1/[\s^2^(Fo^2^)+(0.1000P)^2^+0.0000P] where P=(Fo^2^+2Fc^2^)/3'
_refine_ls_weighting_scheme calc
_refine_ls_wR_factor_gt 0.1898
_refine_ls_wR_factor_ref 0.2227
_reflns_number_gt 2007
_reflns_number_total 3347
_reflns_threshold_expression >2sigma(I)
_cod_data_source_file ic025944zsi20030410_105635_4.cif
_cod_data_source_block H203-6(Complex4)
_cod_depositor_comments
;
 Marking attached hydrogen atoms.

 Antanas Vaitkus,
 2017-07-12

The following automatic conversions were performed:

'_symmetry_cell_setting' value 'Triclinic' changed to 'triclinic'
according to the built-in table from CIF Core dictionary named
'cif_core.dic' version 2.4.1 from 2010-06-29.

Automatic conversion script
Id: cif_fix_values 1646 2011-03-28 12:23:43Z adriana 
;
_cod_database_code 4313686
_refine_ls_r_factor_ref 0.1400

loop_
_symmetry_equiv_pos_as_xyz
'x, y, z'
'-x, -y, -z'

loop_
_atom_site_label
_atom_site_type_symbol
_atom_site_fract_x
_atom_site_fract_y
_atom_site_fract_z
_atom_site_U_iso_or_equiv
_atom_site_adp_type
_atom_site_occupancy
_atom_site_symmetry_multiplicity
_atom_site_calc_flag
_atom_site_refinement_flags
_atom_site_disorder_assembly
_atom_site_disorder_group
_atom_site_attached_hydrogens
Mn Mn 0.56410(11) 0.60299(10) 0.37238(9) 0.0363(4) Uani 1 1 d . . . 0
O1 O 0.3515(5) 0.6090(4) 0.4711(4) 0.0425(11) Uani 1 1 d . . . 0
O2 O 0.6162(5) 0.4478(4) 0.2653(4) 0.0397(11) Uani 1 1 d . . . 0
O3 O 0.5024(6) 0.7571(5) 0.2509(4) 0.0538(13) Uani 1 1 d . . . 0
O4 O 0.5221(7) 0.9514(6) 0.3042(5) 0.0675(16) Uani 1 1 d . . . 0
O5 O 0.2854(12) 0.4941(12) 0.2653(10) 0.161(4) Uani 1 1 d . . . 1
N1 N 0.5383(6) 0.7333(5) 0.5014(5) 0.0388(13) Uani 1 1 d . . . 0
N2 N 0.7966(6) 0.5770(6) 0.3059(5) 0.0429(14) Uani 1 1 d . . . 0
C1 C 0.2231(7) 0.7307(7) 0.5382(6) 0.0376(15) Uani 1 1 d . . . 0
C2 C 0.0655(8) 0.7509(8) 0.5581(7) 0.0507(18) Uani 1 1 d . . . 0
H2A H 0.0517 0.6819 0.5215 0.061 Uiso 1 1 calc R . . 0
C3 C -0.0716(9) 0.8700(8) 0.6305(7) 0.061(2) Uani 1 1 d . . . 0
H3A H -0.1761 0.8810 0.6422 0.074 Uiso 1 1 calc R . . 0
C4 C -0.0525(9) 0.9728(8) 0.6853(7) 0.063(2) Uani 1 1 d . . . 0
H4A H -0.1447 1.0537 0.7338 0.076 Uiso 1 1 calc R . . 0
C5 C 0.1017(9) 0.9568(7) 0.6691(7) 0.0540(19) Uani 1 1 d . . . 0
H5A H 0.1126 1.0256 0.7085 0.065 Uiso 1 1 calc R . . 0
C6 C 0.2440(8) 0.8362(7) 0.5927(6) 0.0390(15) Uani 1 1 d . . . 0
C7 C 0.3995(8) 0.8254(7) 0.5808(6) 0.0406(16) Uani 1 1 d . . . 0
H7A H 0.4011 0.8882 0.6330 0.049 Uiso 1 1 calc R . . 0
C8 C 0.6982(8) 0.7229(8) 0.4967(7) 0.0539(19) Uani 1 1 d . . . 0
H8A H 0.6851 0.8162 0.5259 0.065 Uiso 1 1 calc R . . 0
H8B H 0.7340 0.6499 0.5501 0.065 Uiso 1 1 calc R . . 0
C9 C 0.8211(9) 0.6817(9) 0.3653(8) 0.065(2) Uani 1 1 d . . . 0
H9A H 0.9311 0.6386 0.3631 0.078 Uiso 1 1 calc R . . 0
H9B H 0.8104 0.7682 0.3196 0.078 Uiso 1 1 calc R . . 0
C10 C 0.9176(8) 0.4843(8) 0.2145(7) 0.0507(19) Uani 1 1 d . . . 0
H10A H 1.0217 0.4819 0.1929 0.061 Uiso 1 1 calc R . . 0
C11 C 0.9053(8) 0.3853(7) 0.1436(6) 0.0449(17) Uani 1 1 d . . . 0
C12 C 1.0508(9) 0.2945(9) 0.0426(8) 0.063(2) Uani 1 1 d . . . 0
H12A H 1.1493 0.3019 0.0255 0.076 Uiso 1 1 calc R . . 0
C13 C 1.0501(10) 0.1979(9) -0.0292(8) 0.067(2) Uani 1 1 d . . . 0
H13A H 1.1467 0.1408 -0.0956 0.080 Uiso 1 1 calc R . . 0
C14 C 0.9053(10) 0.1846(8) -0.0033(7) 0.058(2) Uani 1 1 d . . . 0
H14A H 0.9042 0.1181 -0.0524 0.069 Uiso 1 1 calc R . . 0
C15 C 0.7622(9) 0.2692(7) 0.0949(6) 0.0495(18) Uani 1 1 d . . . 0
H15A H 0.6659 0.2579 0.1115 0.059 Uiso 1 1 calc R . . 0
C16 C 0.7578(8) 0.3726(7) 0.1711(6) 0.0383(15) Uani 1 1 d . . . 0
C17 C 0.5080(8) 0.8810(7) 0.2338(6) 0.0393(16) Uani 1 1 d . . . 0
C18 C 0.5006(7) 0.9428(7) 0.1130(6) 0.0353(15) Uani 1 1 d . . . 0
C19 C 0.5107(8) 0.8571(7) 0.0200(6) 0.0431(16) Uani 1 1 d . . . 1
C20 C 0.4904(8) 1.0866(7) 0.0921(6) 0.0435(16) Uani 1 1 d . . . 1
C21 C 0.3085(13) 0.5624(14) 0.1691(11) 0.109(4) Uani 1 1 d . . . 3

loop_
_atom_site_aniso_label
_atom_site_aniso_U_11
_atom_site_aniso_U_22
_atom_site_aniso_U_33
_atom_site_aniso_U_23
_atom_site_aniso_U_13
_atom_site_aniso_U_12
Mn 0.0405(6) 0.0370(6) 0.0353(6) 0.0011(4) -0.0135(5) -0.0211(5)
O1 0.033(2) 0.040(3) 0.052(3) -0.008(2) -0.007(2) -0.020(2)
O2 0.039(3) 0.042(3) 0.036(3) -0.004(2) -0.008(2) -0.020(2)
O3 0.079(3) 0.046(3) 0.057(3) 0.018(2) -0.040(3) -0.036(3)
O4 0.119(5) 0.061(3) 0.057(4) 0.018(3) -0.054(3) -0.053(3)
O5 0.196(9) 0.236(11) 0.170(10) 0.082(9) -0.119(8) -0.170(9)
N1 0.048(3) 0.038(3) 0.041(3) 0.010(2) -0.022(3) -0.024(3)
N2 0.038(3) 0.048(3) 0.051(4) 0.006(3) -0.015(3) -0.029(3)
C1 0.034(4) 0.036(4) 0.037(4) 0.004(3) -0.009(3) -0.014(3)
C2 0.042(4) 0.055(4) 0.056(5) -0.009(4) -0.018(4) -0.020(4)
C3 0.045(5) 0.069(5) 0.064(6) -0.011(4) -0.020(4) -0.017(4)
C4 0.045(5) 0.053(5) 0.067(6) -0.014(4) -0.011(4) -0.004(4)
C5 0.056(5) 0.043(4) 0.057(5) -0.007(3) -0.015(4) -0.020(4)
C6 0.045(4) 0.036(4) 0.037(4) 0.006(3) -0.016(3) -0.019(3)
C7 0.049(4) 0.043(4) 0.038(4) 0.003(3) -0.017(3) -0.027(3)
C8 0.058(5) 0.066(5) 0.054(5) -0.002(4) -0.029(4) -0.033(4)
C9 0.054(5) 0.081(6) 0.076(6) -0.006(5) -0.020(4) -0.046(5)
C10 0.032(4) 0.068(5) 0.051(5) 0.001(4) -0.007(3) -0.029(4)
C11 0.043(4) 0.051(4) 0.040(4) 0.000(3) -0.012(3) -0.022(3)
C12 0.039(4) 0.069(5) 0.063(6) -0.007(4) -0.003(4) -0.020(4)
C13 0.060(5) 0.071(6) 0.050(5) -0.011(4) -0.011(4) -0.018(4)
C14 0.069(5) 0.053(5) 0.046(5) -0.003(4) -0.018(4) -0.023(4)
C15 0.057(5) 0.054(4) 0.039(4) 0.002(3) -0.019(4) -0.024(4)
C16 0.047(4) 0.036(4) 0.037(4) 0.009(3) -0.020(3) -0.020(3)
C17 0.046(4) 0.037(4) 0.041(4) 0.007(3) -0.022(3) -0.020(3)
C18 0.034(4) 0.043(4) 0.032(4) 0.005(3) -0.015(3) -0.018(3)
C19 0.052(4) 0.040(4) 0.044(4) 0.007(3) -0.024(3) -0.021(3)
C20 0.054(4) 0.042(4) 0.046(4) 0.013(3) -0.026(3) -0.027(3)
C21 0.108(8) 0.168(11) 0.097(9) 0.078(8) -0.063(7) -0.091(8)

loop_
_atom_type_symbol
_atom_type_description
_atom_type_scat_dispersion_real
_atom_type_scat_dispersion_imag
_atom_type_scat_source
C C 0.0033 0.0016 'International Tables Vol C Tables  4.2.6.8 and 6.1.1.4'
H H 0.0000 0.0000 'International Tables Vol C Tables  4.2.6.8 and 6.1.1.4'
N N 0.0061 0.0033 'International Tables Vol C Tables  4.2.6.8 and 6.1.1.4'
O O 0.0106 0.0060 'International Tables Vol C Tables  4.2.6.8 and 6.1.1.4'
Mn Mn 0.3368 0.7283 'International Tables Vol C Tables  4.2.6.8 and 6.1.1.4'

loop_
_geom_angle_atom_site_label_1
_geom_angle_atom_site_label_2
_geom_angle_atom_site_label_3
_geom_angle
_geom_angle_site_symmetry_1
_geom_angle_site_symmetry_3
_geom_angle_publ_flag
O2 Mn O1 92.24(17) . . yes
O2 Mn N1 167.5(2) . . yes
O1 Mn N1 90.2(2) . . yes
O2 Mn N2 92.3(2) . . yes
O1 Mn N2 165.8(2) . . yes
N1 Mn N2 82.6(2) . . yes
O2 Mn O3 92.68(19) . . yes
O1 Mn O3 97.9(2) . . yes
N1 Mn O3 99.10(19) . . yes
N2 Mn O3 95.3(2) . . yes
C1 O1 Mn 123.1(4) . . ?
C16 O2 Mn 128.8(4) . . ?
C17 O3 Mn 131.2(4) . . ?
C7 N1 C8 121.1(5) . . ?
C7 N1 Mn 125.1(4) . . ?
C8 N1 Mn 113.8(4) . . ?
C10 N2 C9 120.9(5) . . ?
C10 N2 Mn 125.5(5) . . ?
C9 N2 Mn 113.4(4) . . ?
O1 C1 C2 119.3(6) . . ?
O1 C1 C6 121.7(5) . . ?
C2 C1 C6 118.9(6) . . ?
C3 C2 C1 122.1(6) . . ?
C4 C3 C2 119.4(7) . . ?
C5 C4 C3 120.7(7) . . ?
C4 C5 C6 120.4(6) . . ?
C1 C6 C5 118.5(6) . . ?
C1 C6 C7 123.9(6) . . ?
C5 C6 C7 117.6(6) . . ?
N1 C7 C6 123.5(6) . . ?
C9 C8 N1 107.9(6) . . ?
C8 C9 N2 110.2(6) . . ?
N2 C10 C11 125.6(6) . . ?
C16 C11 C12 119.2(6) . . ?
C16 C11 C10 122.8(6) . . ?
C12 C11 C10 118.0(6) . . ?
C13 C12 C11 121.8(7) . . ?
C12 C13 C14 119.5(7) . . ?
C15 C14 C13 120.3(7) . . ?
C14 C15 C16 121.8(7) . . ?
O2 C16 C11 124.5(6) . . ?
O2 C16 C15 118.2(6) . . ?
C11 C16 C15 117.3(6) . . ?
O4 C17 O3 125.8(6) . . ?
O4 C17 C18 118.6(6) . . ?
O3 C17 C18 115.6(6) . . ?
C20 C18 C19 119.9(6) . . ?
C20 C18 C17 119.2(6) . . ?
C19 C18 C17 120.8(6) . . ?
C20 C19 C18 120.2(6) 2_675 . ?
C19 C20 C18 119.9(6) 2_675 . ?

loop_
_geom_bond_atom_site_label_1
_geom_bond_atom_site_label_2
_geom_bond_distance
_geom_bond_site_symmetry_2
_geom_bond_publ_flag
Mn O2 1.865(4) . yes
Mn O1 1.891(4) . yes
Mn N1 1.969(5) . yes
Mn N2 1.979(5) . yes
Mn O3 2.082(4) . yes
O1 C1 1.345(7) . ?
O2 C16 1.324(7) . ?
O3 C17 1.263(7) . ?
O4 C17 1.220(7) . ?
O5 C21 1.254(11) . ?
N1 C7 1.290(8) . ?
N1 C8 1.498(8) . ?
N2 C10 1.290(8) . ?
N2 C9 1.461(8) . ?
C1 C2 1.385(8) . ?
C1 C6 1.411(9) . ?
C2 C3 1.377(9) . ?
C3 C4 1.379(10) . ?
C4 C5 1.377(9) . ?
C5 C6 1.419(9) . ?
C6 C7 1.424(9) . ?
C8 C9 1.478(10) . ?
C10 C11 1.428(9) . ?
C11 C16 1.397(9) . ?
C11 C12 1.421(9) . ?
C12 C13 1.351(10) . ?
C13 C14 1.377(10) . ?
C14 C15 1.377(10) . ?
C15 C16 1.412(9) . ?
C17 C18 1.514(9) . ?
C18 C20 1.413(8) . ?
C18 C19 1.403(8) . ?
C19 C20 1.387(9) 2_675 ?
C20 C19 1.387(9) 2_675 ?
